data_7053501
loop_
_publ_author_name
'Niebel, Claude'
'Lokshin, Vladimir'
'Ben-Asuly, Amos'
'Marine, Wladimir'
'Karapetyan, Artak'
'Khodorkovsky, Vladimir'

_publ_section_title
;
 Dibenzo[2,3:5,6]pyrrolizino[1,7-bc]indolo[1,2,3-lm]carbazole: a new
 electron donor
;
_journal_issue 7
_journal_name_full 'New Journal of Chemistry'
_journal_page_first 1243
_journal_paper_doi 10.1039/c0nj00100g
_journal_volume 34
_journal_year 2010
_chemical_formula_sum 'C30 H16 N2'
_chemical_formula_weight 404.44
_chemical_name_systematic
;
?
;
_space_group_IT_number 4
_symmetry_cell_setting monoclinic
_symmetry_space_group_name_Hall 'P 2yb'
_symmetry_space_group_name_H-M 'P 1 21 1'
_atom_sites_solution_hydrogens geom
_atom_sites_solution_primary direct
_atom_sites_solution_secondary difmap
_audit_creation_method SHELXL-97
_cell_angle_alpha 90.000(5)
_cell_angle_beta 99.368(5)
_cell_angle_gamma 90.000(5)
_cell_formula_units_Z 2
_cell_length_a 5.795(5)
_cell_length_b 15.097(5)
_cell_length_c 10.982(5)
_cell_measurement_reflns_used 7689
_cell_measurement_temperature 293(2)
_cell_measurement_theta_max 26.97
_cell_measurement_theta_min 2.31
_cell_volume 948.0(10)
_computing_structure_refinement 'SHELXL-97 (Sheldrick, 1997)'
_computing_structure_solution 'SHELXS-97 (Sheldrick, 1990)'
_diffrn_ambient_temperature 293(2)
_diffrn_measured_fraction_theta_full 0.993
_diffrn_measured_fraction_theta_max 0.993
_diffrn_measurement_device_type KappacCD
_diffrn_measurement_method 'Omega + Phi scan'
_diffrn_radiation_monochromator graphite
_diffrn_radiation_source 'fine-focus sealed tube'
_diffrn_radiation_type MoK\a
_diffrn_radiation_wavelength 0.71073
_diffrn_reflns_av_R_equivalents 0.0000
_diffrn_reflns_av_sigmaI/netI 0.0804
_diffrn_reflns_limit_h_max 6
_diffrn_reflns_limit_h_min 0
_diffrn_reflns_limit_k_max 16
_diffrn_reflns_limit_k_min 0
_diffrn_reflns_limit_l_max 11
_diffrn_reflns_limit_l_min -11
_diffrn_reflns_number 1298
_diffrn_reflns_theta_full 22.50
_diffrn_reflns_theta_max 22.50
_diffrn_reflns_theta_min 2.31
_diffrn_standards_number none
_exptl_absorpt_coefficient_mu 0.083
_exptl_absorpt_correction_type none
_exptl_crystal_colour yellow
_exptl_crystal_density_diffrn 1.417
_exptl_crystal_density_method 'not measured'
_exptl_crystal_description prism
_exptl_crystal_F_000 420
_exptl_crystal_size_max .3
_exptl_crystal_size_mid .1
_exptl_crystal_size_min .01
_refine_diff_density_max 0.394
_refine_diff_density_min -0.256
_refine_diff_density_rms 0.070
_refine_ls_abs_structure_details 'Flack H D (1983), Acta Cryst. A39, 876-881'
_refine_ls_abs_structure_Flack 0(10)
_refine_ls_extinction_coef 0.011(18)
_refine_ls_extinction_expression Fc^*^=kFc[1+0.001xFc^2^\l^3^/sin(2\q)]^-1/4^
_refine_ls_extinction_method SHELXL
_refine_ls_goodness_of_fit_ref 1.112
_refine_ls_hydrogen_treatment mixed
_refine_ls_matrix_type full
_refine_ls_number_parameters 290
_refine_ls_number_reflns 1298
_refine_ls_number_restraints 1
_refine_ls_restrained_S_all 1.111
_refine_ls_R_factor_all 0.1067
_refine_ls_R_factor_gt 0.0850
_refine_ls_shift/su_max 0.003
_refine_ls_shift/su_mean 0.001
_refine_ls_structure_factor_coef Fsqd
_refine_ls_weighting_details 'calc w=1/[\s^2^(Fo^2^)+(0.1490P)^2^+0.0930P] where P=(Fo^2^+2Fc^2^)/3'
_refine_ls_weighting_scheme calc
_refine_ls_wR_factor_gt 0.1975
_refine_ls_wR_factor_ref 0.2160
_reflns_number_gt 1018
_reflns_number_total 1298
_reflns_threshold_expression >2sigma(I)
_cod_data_source_file c0nj00100g.txt
_cod_data_source_block cn288
_cod_depositor_comments
;
The following automatic conversions were performed:
'__audit_creation_method' tag replaced with '_audit_creation_method'.

Automatic conversion script
Id: cif_correct_tags 1440 2010-10-19 06:21:57Z saulius 
;
_cod_original_sg_symbol_H-M 'P 21'
_cod_database_code 7053501

loop_
_symmetry_equiv_pos_as_xyz
'x, y, z'
'-x, y+1/2, -z'

loop_
_atom_site_label
_atom_site_type_symbol
_atom_site_fract_x
_atom_site_fract_y
_atom_site_fract_z
_atom_site_U_iso_or_equiv
_atom_site_adp_type
_atom_site_occupancy
_atom_site_symmetry_multiplicity
_atom_site_calc_flag
_atom_site_refinement_flags
C1 C 0.1162(18) 0.1741(8) -0.0515(10) 0.051(3) Uani 1 1 d .
C2 C 0.1151(16) 0.1969(7) 0.0688(9) 0.045(3) Uani 1 1 d .
C3 C 0.2602(16) 0.1774(7) 0.1806(9) 0.045(3) Uani 1 1 d .
C4 C 0.4453(14) 0.1199(7) 0.1659(8) 0.038(2) Uani 1 1 d .
C5 C 0.4495(17) 0.0956(8) 0.0422(9) 0.049(3) Uani 1 1 d .
C6 C 0.3028(15) 0.1175(6) -0.0677(8) 0.034(2) Uani 1 1 d .
C7 C -0.0929(18) 0.2184(7) -0.1216(10) 0.052(3) Uani 1 1 d .
C8 C -0.1830(15) 0.2220(7) -0.2462(9) 0.049(3) Uani 1 1 d .
H8 H -0.1133 0.1917 -0.3044 0.058 Uiso 1 1 calc R
C9 C -0.3870(18) 0.2742(10) -0.2810(10) 0.068(4) Uani 1 1 d .
H9 H -0.4534 0.2783 -0.3638 0.082 Uiso 1 1 calc R
C10 C -0.4879(17) 0.3189(8) -0.1935(11) 0.062(3) Uani 1 1 d .
H10 H -0.6216 0.3522 -0.2198 0.075 Uiso 1 1 calc R
C11 C -0.4007(16) 0.3167(7) -0.0689(10) 0.052(3) Uani 1 1 d .
H11 H -0.4735 0.3471 -0.0120 0.063 Uiso 1 1 calc R
C12 C -0.1981(16) 0.2667(8) -0.0318(9) 0.049(3) Uani 1 1 d .
C13 C -0.0533(15) 0.2678(7) 0.2134(8) 0.041(3) Uani 1 1 d .
C14 C -0.2018(17) 0.3135(7) 0.2723(9) 0.053(3) Uani 1 1 d .
H14 H -0.3339 0.3412 0.2294 0.064 Uiso 1 1 calc R
C15 C -0.1478(17) 0.3173(7) 0.4013(9) 0.052(3) Uani 1 1 d .
H15 H -0.2476 0.3464 0.4463 0.062 Uiso 1 1 calc R
C16 C 0.0539(17) 0.2777(7) 0.4617(8) 0.051(3) Uani 1 1 d .
H16 H 0.0914 0.2840 0.5469 0.062 Uiso 1 1 calc R
C17 C 0.2030(16) 0.2290(8) 0.4005(8) 0.052(3) Uani 1 1 d .
H17 H 0.3352 0.2018 0.4440 0.063 Uiso 1 1 calc R
C18 C 0.1508(17) 0.2218(7) 0.2741(8) 0.047(3) Uani 1 1 d .
C19 C 0.6488(14) 0.0751(7) 0.2338(8) 0.041(2) Uani 1 1 d .
C20 C 0.7454(17) 0.0663(7) 0.3549(10) 0.053(3) Uani 1 1 d .
H20 H 0.6767 0.0951 0.4148 0.063 Uiso 1 1 calc R
C21 C 0.9373(19) 0.0170(7) 0.3896(8) 0.054(3) Uani 1 1 d .
H21 H 0.9969 0.0114 0.4731 0.065 Uiso 1 1 calc R
C22 C 1.0481(19) -0.0254(9) 0.3043(10) 0.066(3) Uani 1 1 d .
H22 H 1.1830 -0.0581 0.3305 0.080 Uiso 1 1 calc R
C23 C 0.9588(17) -0.0194(8) 0.1791(9) 0.052(3) Uani 1 1 d .
H23 H 1.0314 -0.0472 0.1199 0.062 Uiso 1 1 calc R
C24 C 0.7593(16) 0.0292(6) 0.1474(8) 0.036(2) Uani 1 1 d .
C25 C 0.6163(16) 0.0255(7) -0.0970(9) 0.039(3) Uani 1 1 d .
C26 C 0.7603(18) -0.0236(7) -0.1609(9) 0.053(3) Uani 1 1 d .
H26 H 0.8917 -0.0527 -0.1198 0.063 Uiso 1 1 calc R
C27 C 0.7011(18) -0.0274(8) -0.2865(11) 0.062(3) Uani 1 1 d .
H27 H 0.7979 -0.0585 -0.3312 0.074 Uiso 1 1 calc R
C28 C 0.5033(19) 0.0131(8) -0.3500(10) 0.057(3) Uani 1 1 d .
H28 H 0.4685 0.0077 -0.4354 0.068 Uiso 1 1 calc R
C29 C 0.3558(18) 0.0618(8) -0.2871(10) 0.057(3) Uani 1 1 d .
H29 H 0.2226 0.0887 -0.3301 0.068 Uiso 1 1 calc R
C30 C 0.4087(17) 0.0697(7) -0.1620(9) 0.043(2) Uani 1 1 d .
N1 N -0.0706(13) 0.2513(6) 0.0834(6) 0.045(2) Uani 1 1 d .
N2 N 0.6268(15) 0.0456(6) 0.0274(8) 0.055(3) Uani 1 1 d .

loop_
_atom_site_aniso_label
_atom_site_aniso_U_11
_atom_site_aniso_U_22
_atom_site_aniso_U_33
_atom_site_aniso_U_23
_atom_site_aniso_U_13
_atom_site_aniso_U_12
C1 0.047(6) 0.059(8) 0.049(7) -0.012(6) 0.014(5) -0.009(6)
C2 0.045(5) 0.042(7) 0.048(6) -0.004(5) 0.007(5) 0.004(5)
C3 0.048(5) 0.045(7) 0.045(6) 0.003(5) 0.016(4) -0.008(5)
C4 0.033(5) 0.036(6) 0.044(6) 0.005(4) 0.008(4) 0.012(4)
C5 0.043(5) 0.048(8) 0.056(7) 0.000(6) 0.012(5) 0.003(5)
C6 0.033(4) 0.027(6) 0.042(5) 0.001(5) 0.007(4) 0.006(4)
C7 0.058(6) 0.038(7) 0.060(7) -0.007(6) 0.009(5) -0.025(6)
C8 0.044(5) 0.042(7) 0.055(6) 0.012(5) -0.005(4) 0.000(5)
C9 0.054(7) 0.081(10) 0.065(7) -0.013(7) 0.001(6) 0.021(7)
C10 0.047(6) 0.056(8) 0.079(8) 0.009(7) -0.004(6) -0.013(6)
C11 0.043(5) 0.036(6) 0.076(8) 0.004(6) 0.003(5) 0.007(5)
C12 0.049(6) 0.042(7) 0.055(6) -0.013(6) 0.007(5) 0.003(5)
C13 0.041(5) 0.042(7) 0.040(5) -0.002(5) 0.000(4) 0.000(5)
C14 0.049(5) 0.043(7) 0.067(7) -0.003(6) 0.008(5) 0.004(6)
C15 0.059(6) 0.044(7) 0.053(6) -0.006(5) 0.015(5) 0.000(6)
C16 0.064(7) 0.046(7) 0.046(5) -0.015(5) 0.016(5) -0.013(6)
C17 0.052(5) 0.057(8) 0.045(6) 0.000(5) 0.002(4) 0.000(5)
C18 0.056(6) 0.041(6) 0.045(6) 0.000(5) 0.012(4) -0.018(5)
C19 0.034(5) 0.038(6) 0.048(6) 0.011(5) -0.001(4) -0.001(4)
C20 0.056(6) 0.040(7) 0.063(7) 0.001(6) 0.010(5) 0.002(6)
C21 0.077(7) 0.045(7) 0.040(5) 0.011(5) 0.009(5) -0.015(6)
C22 0.061(6) 0.067(9) 0.074(8) 0.007(7) 0.017(6) 0.022(6)
C23 0.056(6) 0.049(7) 0.053(6) 0.004(6) 0.015(5) 0.007(6)
C24 0.045(5) 0.023(6) 0.040(5) 0.004(4) 0.010(4) -0.008(4)
C25 0.045(6) 0.021(6) 0.059(6) 0.006(5) 0.030(5) -0.006(4)
C26 0.060(6) 0.048(7) 0.055(7) 0.003(6) 0.024(5) 0.013(6)
C27 0.048(6) 0.055(8) 0.089(9) -0.015(7) 0.031(6) -0.005(6)
C28 0.065(7) 0.044(8) 0.066(7) 0.002(6) 0.024(6) -0.006(6)
C29 0.056(6) 0.044(7) 0.073(8) 0.001(6) 0.017(5) 0.000(5)
C30 0.053(6) 0.037(6) 0.041(6) -0.006(5) 0.016(4) -0.004(5)
N1 0.044(4) 0.050(6) 0.038(5) -0.005(4) 0.004(4) 0.005(4)
N2 0.060(5) 0.040(6) 0.068(7) 0.000(4) 0.020(5) -0.020(5)

loop_
_atom_type_symbol
_atom_type_description
_atom_type_scat_dispersion_real
_atom_type_scat_dispersion_imag
_atom_type_scat_source
C C 0.0033 0.0016 'International Tables Vol C Tables 4.2.6.8 and 6.1.1.4'
H H 0.0000 0.0000 'International Tables Vol C Tables 4.2.6.8 and 6.1.1.4'
N N 0.0061 0.0033 'International Tables Vol C Tables 4.2.6.8 and 6.1.1.4'

loop_
_geom_angle_atom_site_label_1
_geom_angle_atom_site_label_2
_geom_angle_atom_site_label_3
_geom_angle
C2 C1 C6 113.5(9)
C2 C1 C7 104.8(9)
C6 C1 C7 141.7(9)
C1 C2 N1 112.8(9)
C1 C2 C3 134.3(10)
N1 C2 C3 112.9(8)
C2 C3 C4 112.8(8)
C2 C3 C18 104.7(9)
C4 C3 C18 142.4(9)
C3 C4 C5 113.8(8)
C3 C4 C19 142.7(8)
C5 C4 C19 103.5(8)
N2 C5 C6 114.2(9)
N2 C5 C4 114.0(9)
C6 C5 C4 131.8(10)
C5 C6 C1 113.9(8)
C5 C6 C30 103.1(8)
C1 C6 C30 143.0(8)
C8 C7 C12 121.6(11)
C8 C7 C1 132.4(11)
C12 C7 C1 105.9(9)
C7 C8 C9 116.8(11)
C7 C8 H8 121.6
C9 C8 H8 121.6
C10 C9 C8 120.8(11)
C10 C9 H9 119.6
C8 C9 H9 119.6
C11 C10 C9 123.4(11)
C11 C10 H10 118.3
C9 C10 H10 118.3
C10 C11 C12 117.1(10)
C10 C11 H11 121.4
C12 C11 H11 121.4
N1 C12 C11 131.1(9)
N1 C12 C7 108.7(9)
C11 C12 C7 120.2(10)
C14 C13 N1 128.3(8)
C14 C13 C18 124.5(8)
N1 C13 C18 107.2(8)
C13 C14 C15 116.8(9)
C13 C14 H14 121.6
C15 C14 H14 121.6
C16 C15 C14 120.0(9)
C16 C15 H15 120.0
C14 C15 H15 120.0
C15 C16 C17 122.8(9)
C15 C16 H16 118.6
C17 C16 H16 118.6
C18 C17 C16 118.5(10)
C18 C17 H17 120.7
C16 C17 H17 120.7
C17 C18 C13 117.3(10)
C17 C18 C3 134.3(10)
C13 C18 C3 108.4(8)
C20 C19 C24 116.7(9)
C20 C19 C4 135.7(9)
C24 C19 C4 107.6(8)
C21 C20 C19 121.4(9)
C21 C20 H20 119.3
C19 C20 H20 119.3
C20 C21 C22 121.5(9)
C20 C21 H21 119.3
C22 C21 H21 119.3
C21 C22 C23 120.2(10)
C21 C22 H22 119.9
C23 C22 H22 119.9
C24 C23 C22 116.8(9)
C24 C23 H23 121.6
C22 C23 H23 121.6
C23 C24 C19 123.4(8)
C23 C24 N2 129.2(9)
C19 C24 N2 107.4(8)
C26 C25 N2 132.7(9)
C26 C25 C30 120.9(9)
N2 C25 C30 106.4(8)
C27 C26 C25 117.4(10)
C27 C26 H26 121.3
C25 C26 H26 121.3
C26 C27 C28 122.7(10)
C26 C27 H27 118.6
C28 C27 H27 118.6
C27 C28 C29 120.6(10)
C27 C28 H28 119.7
C29 C28 H28 119.7
C30 C29 C28 119.3(11)
C30 C29 H29 120.3
C28 C29 H29 120.3
C29 C30 C25 119.1(9)
C29 C30 C6 134.4(10)
C25 C30 C6 106.5(8)
C12 N1 C2 107.7(7)
C12 N1 C13 145.5(9)
C2 N1 C13 106.8(7)
C5 N2 C25 109.8(9)
C5 N2 C24 107.5(8)
C25 N2 C24 142.7(9)

loop_
_geom_bond_atom_site_label_1
_geom_bond_atom_site_label_2
_geom_bond_distance
C1 C2 1.366(14)
C1 C6 1.411(12)
C1 C7 1.485(16)
C2 N1 1.384(12)
C2 C3 1.402(13)
C3 C4 1.410(12)
C3 C18 1.455(14)
C4 C5 1.411(12)
C4 C19 1.455(12)
C5 N2 1.306(12)
C5 C6 1.397(13)
C6 C30 1.476(13)
C7 C8 1.385(13)
C7 C12 1.439(14)
C8 C9 1.420(15)
C8 H8 0.9300
C9 C10 1.380(16)
C9 H9 0.9300
C10 C11 1.379(14)
C10 H10 0.9300
C11 C12 1.399(14)
C11 H11 0.9300
C12 N1 1.377(12)
C13 C14 1.348(13)
C13 N1 1.437(10)
C13 C18 1.438(14)
C14 C15 1.402(12)
C14 H14 0.9300
C15 C16 1.382(14)
C15 H15 0.9300
C16 C17 1.388(13)
C16 H16 0.9300
C17 C18 1.376(12)
C17 H17 0.9300
C19 C20 1.363(13)
C19 C24 1.411(13)
C20 C21 1.341(15)
C20 H20 0.9300
C21 C22 1.376(15)
C21 H21 0.9300
C22 C23 1.391(14)
C22 H22 0.9300
C23 C24 1.365(14)
C23 H23 0.9300
C24 N2 1.434(12)
C25 C26 1.388(14)
C25 N2 1.392(12)
C25 C30 1.457(14)
C26 C27 1.368(15)
C26 H26 0.9300
C27 C28 1.383(16)
C27 H27 0.9300
C28 C29 1.393(15)
C28 H28 0.9300
C29 C30 1.363(13)
C29 H29 0.9300
